data_2005609
loop_
_publ_author_name
'Hundal, M. S.'
'Hundal, G.'
'Parmar, S. S.'

_publ_section_title
;
 1-Hydroxy-2,1\l^5^-benzoxarsol-3-one Monohydrate
;
_journal_issue 11
_journal_name_full 'Acta Crystallographica Section C'
_journal_page_first 2726
_journal_page_last 2728
_journal_paper_doi 10.1107/S0108270196007640
_journal_volume 52
_journal_year 1996
_chemical_formula_iupac 'C7 H5 As1 O3, H2 O1'
_chemical_formula_sum 'C7 H7 As O4'
_chemical_formula_weight 230.05
_chemical_name_systematic '1-hydroxy-2,1\l^5^-benzoxarsol-3-one monohydrate'
_space_group_IT_number 14
_symmetry_cell_setting monoclinic
_symmetry_space_group_name_Hall '-P 2yn'
_symmetry_space_group_name_H-M 'P 1 21/n 1'
_audit_creation_method SHELXL
_cell_angle_alpha 90.
_cell_angle_beta 93.64(2)
_cell_angle_gamma 90.
_cell_formula_units_Z 4
_cell_length_a 5.1840(10)
_cell_length_b 15.569(2)
_cell_length_c 10.0530(15)
_cell_measurement_reflns_used 25
_cell_measurement_temperature 293(2)
_cell_measurement_theta_max 20
_cell_measurement_theta_min 3
_cell_volume 809.7(2)
_computing_molecular_graphics 'SHELXTL95 (Sheldrick, 1995)'
_computing_structure_refinement 'SHELXL93 (Sheldrick, 1993)'
_computing_structure_solution 'SHELXS86 (Sheldrick, 1985)'
_diffrn_ambient_temperature 293(2)
_diffrn_measurement_device 'Siemens R3m/V'
_diffrn_measurement_method 2\q-\q
_diffrn_radiation_monochromator graphite
_diffrn_radiation_source 'fine-focus sealed tube'
_diffrn_radiation_type MoK\a
_diffrn_radiation_wavelength 0.71073
_diffrn_reflns_av_R_equivalents 0.0610
_diffrn_reflns_av_sigmaI/netI 0.0924
_diffrn_reflns_limit_h_max 6
_diffrn_reflns_limit_h_min -6
_diffrn_reflns_limit_k_max 18
_diffrn_reflns_limit_k_min 0
_diffrn_reflns_limit_l_max 11
_diffrn_reflns_limit_l_min 0
_diffrn_reflns_number 2872
_diffrn_reflns_theta_max 25.0
_diffrn_reflns_theta_min 2.42
_diffrn_standards_decay_% none
_diffrn_standards_interval_count 100
_diffrn_standards_number 3
_exptl_absorpt_coefficient_mu 4.167
_exptl_absorpt_correction_type none
_exptl_crystal_colour colourless
_exptl_crystal_density_diffrn 1.887
_exptl_crystal_density_meas 1.87
_exptl_crystal_density_method 'flotation in benzene/bromoform'
_exptl_crystal_description prismatic
_exptl_crystal_F_000 456
_exptl_crystal_size_max 0.30
_exptl_crystal_size_mid 0.20
_exptl_crystal_size_min 0.20
_refine_diff_density_max 0.393
_refine_diff_density_min -0.475
_refine_ls_extinction_coef 0.0041(11)
_refine_ls_extinction_method 'SHELXL93 (Sheldrick, 1993)'
_refine_ls_goodness_of_fit_all 1.001
_refine_ls_goodness_of_fit_obs 1.077
_refine_ls_hydrogen_treatment 'H atoms: see text'
_refine_ls_matrix_type full
_refine_ls_number_parameters 110
_refine_ls_number_reflns 1424
_refine_ls_number_restraints 0
_refine_ls_restrained_S_all 1.001
_refine_ls_restrained_S_obs 1.077
_refine_ls_R_factor_all 0.0807
_refine_ls_R_factor_obs 0.0442
_refine_ls_shift/esd_max 0.001
_refine_ls_shift/esd_mean 0.000
_refine_ls_structure_factor_coef Fsqd
_refine_ls_weighting_scheme
;
calc w = 1/[\s^2^(F~o~^2^) + (0.0253P)^2^]
where P = (F~o~^2^ + 2F~c~^2^)/3
;
_refine_ls_wR_factor_all 0.1037
_refine_ls_wR_factor_obs 0.0901
_reflns_number_observed 961
_reflns_number_total 1424
_reflns_observed_criterion >2sigma(I)
_cod_data_source_file de1033.cif
_cod_data_source_block arsenic
_cod_original_sg_symbol_H-M 'P 21/n'
_cod_original_formula_sum 'C7 H7 As1 O4'
_cod_database_code 2005609

loop_
_symmetry_equiv_pos_as_xyz
'x, y, z'
'-x+1/2, y+1/2, -z+1/2'
'-x, -y, -z'
'x-1/2, -y-1/2, z-1/2'

loop_
_atom_site_aniso_label
_atom_site_aniso_U_11
_atom_site_aniso_U_22
_atom_site_aniso_U_33
_atom_site_aniso_U_12
_atom_site_aniso_U_13
_atom_site_aniso_U_23
As 0.0345(4) 0.0299(3) 0.0439(4) -0.0055(3) 0.0046(2) -0.0002(3)
O1 0.057(3) 0.044(3) 0.045(3) 0.005(2) 0.029(2) -0.005(2)
O2 0.058(3) 0.031(3) 0.048(3) -0.006(2) 0.019(2) -0.006(2)
O3 0.034(3) 0.041(2) 0.056(3) -0.001(2) 0.005(2) 0.014(2)
O4 0.039(3) 0.058(3) 0.065(3) -0.006(2) 0.010(2) 0.021(3)
C1 0.047(4) 0.035(4) 0.034(4) -0.005(3) 0.011(3) 0.008(3)
C2 0.060(5) 0.028(3) 0.053(4) -0.009(3) 0.006(4) 0.002(3)
C3 0.056(5) 0.029(4) 0.051(4) 0.005(3) 0.011(4) -0.003(3)
C4 0.038(4) 0.039(4) 0.041(4) 0.004(3) 0.011(3) 0.003(3)
C5 0.029(3) 0.026(3) 0.045(4) -0.001(3) 0.000(3) 0.001(3)
C6 0.031(3) 0.031(3) 0.030(3) 0.000(3) 0.003(3) 0.001(3)
C7 0.039(4) 0.031(3) 0.031(3) 0.003(3) 0.005(3) 0.005(3)

loop_
_atom_site_label
_atom_site_occupancy
_atom_site_fract_x
_atom_site_fract_y
_atom_site_fract_z
_atom_site_U_iso_or_equiv
_atom_site_thermal_displace_type
_atom_site_calc_flag
_atom_site_refinement_flags
_atom_site_type_symbol
As 1 0.19062(13) 0.18920(4) 0.23983(7) 0.0360(3) Uani d . As
O1 1 -0.3592(9) 0.1363(3) 0.4798(4) 0.0476(12) Uani d . O
O2 1 -0.0640(9) 0.2045(3) 0.3690(4) 0.0450(12) Uani d . O
O3 1 -0.0217(8) 0.2219(3) 0.1054(5) 0.0436(11) Uani d . O
O4 1 0.4878(9) 0.1503(3) 0.0551(5) 0.0536(13) Uani d . O
C1 1 -0.2190(13) -0.0229(4) 0.3452(6) 0.038(2) Uani d . C
H1A 1 -0.3515(13) -0.0306(4) 0.4066(6) 0.080 Uiso d R H
C2 1 -0.1346(14) -0.0909(4) 0.2711(7) 0.047(2) Uani d . C
H2A 1 -0.2074(14) -0.1471(4) 0.2809(7) 0.080 Uiso d R H
C3 1 0.0567(14) -0.0780(4) 0.1832(7) 0.045(2) Uani d . C
H3B 1 0.1141(14) -0.1257(4) 0.1323(7) 0.080 Uiso d R H
C4 1 0.1683(13) 0.0015(4) 0.1665(6) 0.039(2) Uani d . C
H4A 1 0.3018(13) 0.0098(4) 0.1058(6) 0.080 Uiso d R H
C5 1 0.0789(12) 0.0699(4) 0.2407(6) 0.0335(14) Uani d . C
C6 1 -0.1106(11) 0.0574(4) 0.3278(6) 0.0305(14) Uani d . C
C7 1 -0.1918(12) 0.1345(4) 0.4002(6) 0.0334(14) Uani d . C
H31 1 0.0299 0.2578 0.0418 0.050 Uiso d . H
H42 1 0.4262 0.1943 -0.0027 0.050 Uiso d . H
H41 1 0.6344 0.1844 0.0629 0.050 Uiso d . H

loop_
_atom_type_symbol
_atom_type_description
_atom_type_scat_dispersion_real
_atom_type_scat_dispersion_imag
_atom_type_scat_source
C C 0.0033 0.0016 'International Tables Vol C Tables 4.2.6.8 and 6.1.1.4'
H H 0.0000 0.0000 'International Tables Vol C Tables 4.2.6.8 and 6.1.1.4'
O O 0.0106 0.0060 'International Tables Vol C Tables 4.2.6.8 and 6.1.1.4'
As As 0.0499 2.0058 'International Tables Vol C Tables 4.2.6.8 and 6.1.1.4'

loop_
_geom_angle_atom_site_label_1
_geom_angle_atom_site_label_2
_geom_angle_atom_site_label_3
_geom_angle
_geom_angle_publ_flag
O3 As O2 93.4(2) yes
O3 As C5 96.2(2) yes
O2 As C5 84.2(2) yes
O3 As O4 83.5(2) yes
O2 As O4 171.5(2) yes
C5 As O4 88.3(2) yes
C7 O2 As 115.6(4) yes
C2 C1 C6 118.6(6) yes
C3 C2 C1 119.8(6) yes
C2 C3 C4 122.0(6) yes
C3 C4 C5 117.6(6) yes
C6 C5 C4 120.5(6) yes
C6 C5 As 111.4(4) yes
C4 C5 As 128.1(5) yes
C5 C6 C1 121.5(6) yes
C5 C6 C7 115.8(5) yes
C1 C6 C7 122.7(5) yes
O1 C7 O2 121.7(6) yes
O1 C7 C6 125.4(6) yes
O2 C7 C6 113.0(5) yes

loop_
_geom_bond_atom_site_label_1
_geom_bond_atom_site_label_2
_geom_bond_distance
_geom_bond_publ_flag
As O3 1.763(5) yes
As O2 1.925(4) yes
As C5 1.945(6) yes
As O4 2.560(5) yes
O1 C7 1.217(7) yes
O2 C7 1.324(7) yes
C1 C2 1.382(9) yes
C1 C6 1.385(8) yes
C2 C3 1.384(10) yes
C3 C4 1.381(9) yes
C4 C5 1.396(9) yes
C5 C6 1.371(8) yes
C6 C7 1.479(8) yes

loop_
_geom_torsion_atom_site_label_1
_geom_torsion_atom_site_label_2
_geom_torsion_atom_site_label_3
_geom_torsion_atom_site_label_4
_geom_torsion
_geom_torsion_publ_flag
O3 As O2 C7 96.1(5) no
C5 As O2 C7 0.3(5) no
O4 As O2 C7 27.5(15) no
C6 C1 C2 C3 0.8(10) no
C1 C2 C3 C4 0.1(11) no
C2 C3 C4 C5 -0.8(10) no
C3 C4 C5 C6 0.8(10) no
C3 C4 C5 As -179.4(5) no
O3 As C5 C6 -93.3(5) no
O2 As C5 C6 -0.5(4) no
O4 As C5 C6 -176.6(4) no
O3 As C5 C4 86.8(6) no
O2 As C5 C4 179.6(6) no
O4 As C5 C4 3.5(6) no
C4 C5 C6 C1 0.0(10) no
As C5 C6 C1 -179.8(5) no
C4 C5 C6 C7 -179.5(6) no
As C5 C6 C7 0.6(7) no
C2 C1 C6 C5 -0.8(10) no
C2 C1 C6 C7 178.7(6) no
As O2 C7 O1 -179.3(5) no
As O2 C7 C6 0.0(7) no
C5 C6 C7 O1 178.9(6) no
C1 C6 C7 O1 -0.7(10) no
C5 C6 C7 O2 -0.4(8) no
C1 C6 C7 O2 -179.9(6) no

loop_
_cod_related_entry_id
_cod_related_entry_database
_cod_related_entry_code
1 ChemSpider 21138038
